data_7713408
loop_
_publ_author_name
'Gou, Xiaoshuang'
'Liu, Ning'
'Wu, Yuewei'
'Lan, Wen-Long'
'Wang, Mengmeng'
'Shi, Wei'
'Cheng, Peng'

_publ_section_title
;
 Modulation of magnetization dynamics of an Er(III) coordination polymer
 by conversion of the ligand to radical by UV light
;
_journal_name_full 'Dalton Transactions'
_journal_paper_doi 10.1039/D3DT01800H
_journal_year 2023
_chemical_formula_moiety 'C24 H18 Cl2 Er N O8'
_chemical_formula_sum 'C24 H18 Cl2 Er N O8'
_chemical_formula_weight 686.55
_space_group_crystal_system triclinic
_space_group_IT_number 2
_space_group_name_Hall '-P 1'
_space_group_name_H-M_alt 'P -1'
_atom_sites_solution_hydrogens mixed
_atom_sites_solution_primary iterative
_audit_creation_date 2023-06-26
_audit_creation_method
;
Olex2 1.3-alpha
(compiled 2020.11.12 svn.r5f609507 for OlexSys, GUI svn.r6226)
;
_audit_update_record
;
2023-06-26 deposited with the CCDC.	2023-07-06 downloaded from the CCDC.
;
_cell_angle_alpha 84.919(2)
_cell_angle_beta 68.177(2)
_cell_angle_gamma 82.378(2)
_cell_formula_units_Z 2
_cell_length_a 10.5489(3)
_cell_length_b 11.2090(3)
_cell_length_c 11.2509(3)
_cell_measurement_reflns_used 8553
_cell_measurement_temperature 298(2)
_cell_measurement_theta_max 26.8060
_cell_measurement_theta_min 1.8900
_cell_volume 1222.97(6)
_computing_cell_refinement 'CrysAlisPro 1.171.40.60a (Rigaku OD, 2019)'
_computing_data_collection 'CrysAlisPro 1.171.40.60a (Rigaku OD, 2019)'
_computing_data_reduction 'CrysAlisPro 1.171.40.60a (Rigaku OD, 2019)'
_computing_molecular_graphics 'Olex2 1.3-alpha (Dolomanov et al., 2009)'
_computing_publication_material 'Olex2 1.3-alpha (Dolomanov et al., 2009)'
_computing_structure_refinement 'SHELXL 2018/3 (Sheldrick, 2015)'
_computing_structure_solution 'olex2.solve 1.3-alpha (Bourhis et al., 2015)'
_diffrn_ambient_temperature 298(2)
_diffrn_detector 'Hybrid Pixel Array Detector'
_diffrn_detector_area_resol_mean 10.0000
_diffrn_measured_fraction_theta_full 0.993
_diffrn_measured_fraction_theta_max 0.990
_diffrn_measurement_details
;
List of Runs (angles in degrees, time in seconds):

  # Type    Start    End  Width  t~exp~   \w     \q     \k     \f   Frames
#--------------------------------------------------------------------------
  1  \w     -2.00  24.00   0.50    5.00    --   20.00  54.00-150.00   52
  2  \w     73.00  99.00   0.50    5.00    --   20.00  54.00-150.00   52
  3  \w    -73.00 -31.00   0.50    5.00    --   20.00  54.00  90.00   84
  4  \w    -22.00  28.00   0.50    5.00    --   20.00  54.00  90.00  100
  5  \w     59.00  85.00   0.50    5.00    --   20.00  54.00  90.00   52
  6  \w    -73.00 -10.00   0.50    5.00    --   20.00  54.00 -60.00  126
  7  \w      1.00  27.00   0.50    5.00    --   20.00  54.00 -60.00   52
  8  \w     54.00  81.00   0.50    5.00    --   20.00  54.00 -60.00   54
  9  \w    -71.00  17.00   0.50    5.00    --   20.00  54.00-120.00  176
 10  \w      7.00  32.00   0.50    5.00    --   20.00  54.00-180.00   50
 11  \w     45.00  76.00   0.50    5.00    --   20.00  54.00-180.00   62
 12  \w    -69.00  37.00   0.50    5.00    --   20.00  54.00 120.00  212
 13  \w    -66.00 100.50   0.50    5.00    --   20.00  54.00 -30.00  333
 14  \w    -71.00  71.00   0.50    5.00    --   20.00  54.00  30.00  284
 15  \w     40.00  67.00   0.50    5.00    --   20.00  54.00  60.00   54
 16  \w    -62.00 -24.00   0.50    5.00    --   20.00  54.00 150.00   76
 17  \w    -67.00 -40.00   0.50    5.00    --   20.00  54.00-150.00   54
;
_diffrn_measurement_device 'two-circle diffractometer'
_diffrn_measurement_device_type 'XtaLAB Mini II'
_diffrn_measurement_method '\w scans'
_diffrn_orient_matrix_type 'CrysAlisPro convention (1999,Acta A55,543-557)'
_diffrn_orient_matrix_UB_11 -0.0388812000
_diffrn_orient_matrix_UB_12 0.0527328000
_diffrn_orient_matrix_UB_13 -0.0128432000
_diffrn_orient_matrix_UB_21 0.0571744000
_diffrn_orient_matrix_UB_22 0.0329740000
_diffrn_orient_matrix_UB_23 -0.0141192000
_diffrn_orient_matrix_UB_31 0.0229588000
_diffrn_orient_matrix_UB_32 -0.0146773000
_diffrn_orient_matrix_UB_33 -0.0652373000
_diffrn_radiation_monochromator graphite
_diffrn_radiation_probe x-ray
_diffrn_radiation_type 'Mo K\a'
_diffrn_radiation_wavelength 0.71073
_diffrn_reflns_av_R_equivalents 0.0376
_diffrn_reflns_av_unetI/netI 0.0490
_diffrn_reflns_Laue_measured_fraction_full 0.993
_diffrn_reflns_Laue_measured_fraction_max 0.990
_diffrn_reflns_limit_h_max 13
_diffrn_reflns_limit_h_min -13
_diffrn_reflns_limit_k_max 14
_diffrn_reflns_limit_k_min -14
_diffrn_reflns_limit_l_max 14
_diffrn_reflns_limit_l_min -12
_diffrn_reflns_number 16874
_diffrn_reflns_point_group_measured_fraction_full 0.993
_diffrn_reflns_point_group_measured_fraction_max 0.990
_diffrn_reflns_theta_full 25.242
_diffrn_reflns_theta_max 26.498
_diffrn_reflns_theta_min 2.092
_diffrn_source 'fine-focus sealed X-ray tube'
_diffrn_source_type 'Rigaku (Mo) X-ray Source'
_exptl_absorpt_coefficient_mu 3.700
_exptl_absorpt_correction_T_max 1.00000
_exptl_absorpt_correction_T_min 0.71455
_exptl_absorpt_correction_type multi-scan
_exptl_absorpt_process_details
;
CrysAlisPro 1.171.40.60a (Rigaku Oxford Diffraction, 2019)
Empirical absorption correction using spherical harmonics,
 implemented in SCALE3 ABSPACK scaling algorithm.
;
_exptl_crystal_colour 'clear dark violet'
_exptl_crystal_colour_lustre clear
_exptl_crystal_colour_modifier dark
_exptl_crystal_colour_primary violet
_exptl_crystal_density_diffrn 1.864
_exptl_crystal_description plate
_exptl_crystal_F_000 670
_exptl_crystal_size_max 0.1
_exptl_crystal_size_mid 0.08
_exptl_crystal_size_min 0.01
_refine_diff_density_max 0.778
_refine_diff_density_min -0.578
_refine_diff_density_rms 0.110
_refine_ls_extinction_method none
_refine_ls_goodness_of_fit_ref 1.030
_refine_ls_hydrogen_treatment constr
_refine_ls_matrix_type full
_refine_ls_number_parameters 337
_refine_ls_number_reflns 5020
_refine_ls_number_restraints 0
_refine_ls_restrained_S_all 1.030
_refine_ls_R_factor_all 0.0373
_refine_ls_R_factor_gt 0.0290
_refine_ls_shift/su_max 0.001
_refine_ls_shift/su_mean 0.000
_refine_ls_structure_factor_coef Fsqd
_refine_ls_weighting_details 'w=1/[\s^2^(Fo^2^)+(0.0217P)^2^] where P=(Fo^2^+2Fc^2^)/3'
_refine_ls_weighting_scheme calc
_refine_ls_wR_factor_gt 0.0537
_refine_ls_wR_factor_ref 0.0557
_reflns_Friedel_coverage 0.000
_reflns_number_gt 4345
_reflns_number_total 5020
_reflns_threshold_expression 'I > 2\s(I)'
_cod_data_source_file d3dt01800h2.cif
_cod_data_source_block 1
_cod_database_code 7713408
_shelx_shelxl_version_number 2018/3
_shelx_space_group_comment
;
The symmetry employed for this shelxl refinement is uniquely defined
by the following loop, which should always be used as a source of
symmetry information in preference to the above space-group names.
They are only intended as comments.
;
_shelx_estimated_absorpt_t_max 0.964
_shelx_estimated_absorpt_t_min 0.709
_reflns_odcompleteness_completeness 99.20
_reflns_odcompleteness_iscentric 1
_reflns_odcompleteness_theta 26.32
_olex2_refinement_description
;
1. Fixed Uiso
 At 1.2 times of:
  All C(H) groups
 At 1.5 times of:
  All C(H,H,H) groups, All O(H,H) groups
2. Others
 Fixed Sof: C23(0.23) H23A(0.23) H23B(0.23) H23C(0.23) C1A(0.77) H1AA(0.77)
 H1AB(0.77) H1AC(0.77)
3.a Riding coordinates:
 O8(H8A,H8B)
3.b Aromatic/amide H refined with riding coordinates:
 C4(H4), C14(H14), C7(H7), C9(H9), C22(H22), C6(H6), C13(H13), C5(H5),
 C11(H11), C12(H12)
3.c Idealised Me refined as rotating group:
 C23(H23A,H23B,H23C), C24(H24A,H24B,H24C), C1A(H1AA,H1AB,H1AC)
;
_olex2_submission_special_instructions 'No special instructions were received'
_oxdiff_exptl_absorpt_empirical_details
;
Empirical correction (ABSPACK) includes:
- Absorption correction using spherical harmonics
- Frame scaling
;
_oxdiff_exptl_absorpt_empirical_full_max 1.270
_oxdiff_exptl_absorpt_empirical_full_min 0.899

loop_
_space_group_symop_operation_xyz
'x, y, z'
'-x, -y, -z'

loop_
_atom_site_label
_atom_site_type_symbol
_atom_site_fract_x
_atom_site_fract_y
_atom_site_fract_z
_atom_site_U_iso_or_equiv
_atom_site_adp_type
_atom_site_occupancy
_atom_site_site_symmetry_order
_atom_site_calc_flag
_atom_site_refinement_flags_posn
_atom_site_refinement_flags_adp
_atom_site_refinement_flags_occupancy
_atom_site_disorder_assembly
_atom_site_disorder_group
Er1 Er 0.64890(2) 0.13491(2) 0.39270(2) 0.02295(6) Uani 1 1 d . . . . .
Cl1 Cl 0.66782(11) 0.47555(9) 0.68650(11) 0.0442(3) Uani 1 1 d . . . . .
Cl2 Cl 1.18412(10) 0.16454(10) 0.27339(11) 0.0461(3) Uani 1 1 d . . . . .
O2 O 1.2723(2) -0.0149(2) 0.4558(2) 0.0266(6) Uani 1 1 d . . . . .
O1 O 0.8873(2) 0.1377(2) 0.3513(2) 0.0287(6) Uani 1 1 d . . . . .
O8 O 0.4856(2) 0.1071(2) 0.2957(2) 0.0304(6) Uani 1 1 d . . . . .
H8A H 0.421335 0.069687 0.348965 0.046 Uiso 1 1 d R U . . .
H8B H 0.558435 0.070397 0.238875 0.046 Uiso 1 1 d R U . . .
O3 O 0.6618(3) 0.2948(2) 0.5054(3) 0.0338(7) Uani 1 1 d . . . . .
O4 O 0.4769(3) 0.6847(2) 0.6444(2) 0.0337(7) Uani 1 1 d . . . . .
O6 O 0.4557(2) 0.1134(2) 0.5671(2) 0.0354(7) Uani 1 1 d . . . . .
O7 O 0.7575(3) 0.1892(2) 0.1789(2) 0.0358(7) Uani 1 1 d . . . . .
O5 O 0.2651(3) 0.0518(2) 0.7076(3) 0.0346(7) Uani 1 1 d . . . . .
C17 C 0.5764(4) 0.4877(3) 0.5854(4) 0.0274(9) Uani 1 1 d . . . . .
C18 C 0.4928(4) 0.5931(3) 0.5806(3) 0.0258(8) Uani 1 1 d . . . . .
C2 C 0.3153(4) 0.2478(3) 0.7301(4) 0.0287(9) Uani 1 1 d . . . . .
C15 C 0.2215(4) 0.3362(3) 0.7044(4) 0.0317(9) Uani 1 1 d . . . . .
C1 C 0.3474(4) 0.1304(3) 0.6640(3) 0.0256(8) Uani 1 1 d . . . . .
C19 C 0.9455(3) 0.0778(3) 0.4184(3) 0.0243(8) Uani 1 1 d . . . . .
C21 C 1.1460(3) -0.0003(3) 0.4699(3) 0.0229(8) Uani 1 1 d . . . . .
C20 C 1.0867(4) 0.0747(3) 0.3970(4) 0.0278(9) Uani 1 1 d . . . . .
C3 C 0.3718(4) 0.2616(3) 0.8225(4) 0.0338(10) Uani 1 1 d . . . . .
C16 C 0.5890(4) 0.3931(3) 0.5095(4) 0.0261(9) Uani 1 1 d . . . . .
C4 C 0.4569(5) 0.1701(4) 0.8591(4) 0.0503(12) Uani 1 1 d . . . . .
H4 H 0.483160 0.098028 0.816925 0.060 Uiso 1 1 calc R U . . .
C10 C 0.1888(5) 0.4475(4) 0.7689(4) 0.0456(12) Uani 1 1 d . . . . .
C14 C 0.1517(5) 0.3200(4) 0.6220(4) 0.0439(11) Uani 1 1 d . . . . .
H14 H 0.175655 0.250692 0.575375 0.053 Uiso 1 1 calc R U . . .
C8 C 0.3356(5) 0.3720(4) 0.8888(4) 0.0443(11) Uani 1 1 d . . . . .
C7 C 0.3896(5) 0.3840(4) 0.9853(5) 0.0593(14) Uani 1 1 d . . . . .
H7 H 0.369788 0.456486 1.026231 0.071 Uiso 1 1 calc R U . . .
C9 C 0.2481(5) 0.4624(4) 0.8570(5) 0.0584(14) Uani 1 1 d . . . . .
H9 H 0.228784 0.535686 0.896462 0.070 Uiso 1 1 calc R U . . .
C22 C 0.7842(4) 0.1343(4) 0.0815(4) 0.0481(12) Uani 1 1 d . . . . .
H22 H 0.730432 0.072725 0.088446 0.058 Uiso 1 1 calc R U . . .
C6 C 0.4681(6) 0.2940(5) 1.0188(5) 0.0667(16) Uani 1 1 d . . . . .
H6 H 0.500312 0.303263 1.083612 0.080 Uiso 1 1 calc R U . . .
C13 C 0.0520(5) 0.4021(4) 0.6093(5) 0.0654(15) Uani 1 1 d . . . . .
H13 H 0.004262 0.386655 0.558484 0.078 Uiso 1 1 calc R U . . .
C5 C 0.5012(6) 0.1857(5) 0.9553(5) 0.0675(16) Uani 1 1 d . . . . .
H5 H 0.554834 0.122835 0.979552 0.081 Uiso 1 1 calc R U . . .
C11 C 0.0872(6) 0.5343(4) 0.7470(5) 0.0689(16) Uani 1 1 d . . . . .
H11 H 0.067520 0.608238 0.785082 0.083 Uiso 1 1 calc R U . . .
C12 C 0.0191(6) 0.5120(5) 0.6728(6) 0.0772(18) Uani 1 1 d . . . . .
H12 H -0.049648 0.568638 0.663108 0.093 Uiso 1 1 calc R U . . .
C23 C 0.866(4) 0.282(3) -0.075(3) 0.131(15) Uani 0.23 1 d . . P A 2
H23A H 0.776451 0.304039 -0.079600 0.196 Uiso 0.23 1 calc R U P A 2
H23B H 0.934886 0.291981 -0.158460 0.196 Uiso 0.23 1 calc R U P A 2
H23C H 0.878399 0.332312 -0.016552 0.196 Uiso 0.23 1 calc R U P A 2
N1A N 0.8770(5) 0.1514(4) -0.0282(4) 0.0727(14) Uani 1 1 d . . . . .
C24 C 0.8995(7) 0.0882(6) -0.1422(5) 0.124(3) Uani 1 1 d . . . . .
H24A H 0.855808 0.015304 -0.118427 0.185 Uiso 1 1 calc R U . . .
H24B H 0.996344 0.068915 -0.186900 0.185 Uiso 1 1 calc R U . . .
H24C H 0.861385 0.138480 -0.196981 0.185 Uiso 1 1 calc R U . . .
C1A C 0.9824(9) 0.2310(9) -0.0339(9) 0.130(5) Uani 0.77 1 d . . P A 1
H1AA H 0.967140 0.306697 -0.076180 0.195 Uiso 0.77 1 calc R U P A 1
H1AB H 1.072421 0.192872 -0.080675 0.195 Uiso 0.77 1 calc R U P A 1
H1AC H 0.975428 0.244493 0.051514 0.195 Uiso 0.77 1 calc R U P A 1

loop_
_atom_site_aniso_label
_atom_site_aniso_U_11
_atom_site_aniso_U_22
_atom_site_aniso_U_33
_atom_site_aniso_U_23
_atom_site_aniso_U_13
_atom_site_aniso_U_12
Er1 0.01809(9) 0.02407(9) 0.02620(10) -0.00242(7) -0.00820(7) 0.00069(6)
Cl1 0.0516(7) 0.0423(6) 0.0534(7) -0.0078(5) -0.0379(6) 0.0048(5)
Cl2 0.0262(6) 0.0580(7) 0.0521(7) 0.0281(6) -0.0150(5) -0.0156(5)
O2 0.0151(13) 0.0329(14) 0.0319(15) 0.0051(12) -0.0100(11) -0.0033(11)
O1 0.0208(14) 0.0339(15) 0.0330(16) 0.0066(12) -0.0130(12) -0.0043(11)
O8 0.0197(14) 0.0399(15) 0.0305(15) -0.0003(12) -0.0069(11) -0.0067(12)
O3 0.0324(16) 0.0268(14) 0.0492(18) -0.0086(13) -0.0243(14) 0.0058(12)
O4 0.0435(17) 0.0254(14) 0.0385(17) -0.0070(13) -0.0243(14) 0.0061(12)
O6 0.0260(15) 0.0456(16) 0.0265(15) -0.0043(13) -0.0034(12) 0.0075(13)
O7 0.0316(16) 0.0453(17) 0.0275(16) -0.0014(13) -0.0064(13) -0.0070(13)
O5 0.0300(16) 0.0271(14) 0.0442(18) -0.0045(13) -0.0090(13) -0.0053(12)
C17 0.027(2) 0.028(2) 0.033(2) -0.0020(17) -0.0177(18) -0.0025(17)
C18 0.023(2) 0.026(2) 0.029(2) 0.0012(17) -0.0093(17) -0.0070(16)
C2 0.025(2) 0.026(2) 0.032(2) -0.0040(17) -0.0047(17) -0.0047(16)
C15 0.029(2) 0.025(2) 0.035(2) -0.0014(18) -0.0062(18) -0.0004(17)
C1 0.023(2) 0.028(2) 0.026(2) -0.0031(17) -0.0119(17) 0.0058(16)
C19 0.0191(19) 0.0248(19) 0.028(2) -0.0051(16) -0.0065(16) -0.0017(16)
C21 0.0197(19) 0.0212(18) 0.025(2) -0.0011(16) -0.0050(16) -0.0037(15)
C20 0.020(2) 0.032(2) 0.032(2) 0.0078(17) -0.0096(17) -0.0078(16)
C3 0.033(2) 0.036(2) 0.032(2) -0.0047(19) -0.0090(19) -0.0091(19)
C16 0.025(2) 0.0236(19) 0.032(2) 0.0008(17) -0.0126(17) -0.0028(16)
C4 0.059(3) 0.047(3) 0.055(3) -0.013(2) -0.033(3) 0.001(2)
C10 0.049(3) 0.029(2) 0.053(3) -0.010(2) -0.013(2) 0.002(2)
C14 0.052(3) 0.035(2) 0.049(3) -0.001(2) -0.027(2) 0.004(2)
C8 0.051(3) 0.039(3) 0.046(3) -0.013(2) -0.018(2) -0.008(2)
C7 0.082(4) 0.056(3) 0.053(3) -0.015(3) -0.030(3) -0.024(3)
C9 0.074(4) 0.033(3) 0.066(4) -0.023(2) -0.019(3) -0.005(3)
C22 0.040(3) 0.067(3) 0.039(3) 0.007(2) -0.014(2) -0.019(2)
C6 0.099(5) 0.072(4) 0.050(3) -0.001(3) -0.045(3) -0.026(3)
C13 0.081(4) 0.054(3) 0.073(4) -0.008(3) -0.049(3) 0.016(3)
C5 0.084(4) 0.063(3) 0.077(4) -0.001(3) -0.054(3) -0.008(3)
C11 0.092(5) 0.036(3) 0.079(4) -0.020(3) -0.038(4) 0.023(3)
C12 0.091(5) 0.056(3) 0.089(5) -0.008(3) -0.049(4) 0.030(3)
C23 0.16(4) 0.08(2) 0.09(3) -0.001(19) 0.03(3) -0.04(3)
N1A 0.074(3) 0.079(3) 0.040(3) -0.019(2) 0.016(2) -0.020(3)
C24 0.115(6) 0.180(8) 0.054(4) -0.053(5) 0.006(4) -0.020(5)
C1A 0.102(8) 0.146(10) 0.097(8) -0.043(7) 0.048(6) -0.085(8)

loop_
_atom_type_symbol
_atom_type_description
_atom_type_scat_dispersion_real
_atom_type_scat_dispersion_imag
_atom_type_scat_source
C C 0.0033 0.0016 'International Tables Vol C Tables 4.2.6.8 and 6.1.1.4'
H H 0.0000 0.0000 'International Tables Vol C Tables 4.2.6.8 and 6.1.1.4'
Cl Cl 0.1484 0.1585 'International Tables Vol C Tables 4.2.6.8 and 6.1.1.4'
Er Er -0.2586 4.9576 'International Tables Vol C Tables 4.2.6.8 and 6.1.1.4'
N N 0.0061 0.0033 'International Tables Vol C Tables 4.2.6.8 and 6.1.1.4'
O O 0.0106 0.0060 'International Tables Vol C Tables 4.2.6.8 and 6.1.1.4'

loop_
_geom_angle_atom_site_label_1
_geom_angle_atom_site_label_2
_geom_angle_atom_site_label_3
_geom_angle
_geom_angle_site_symmetry_1
_geom_angle_site_symmetry_3
_geom_angle_publ_flag
O2 Er1 O8 132.81(8) 2_756 . ?
O2 Er1 H8B 129.1 2_756 . ?
O1 Er1 O2 66.09(8) . 2_756 ?
O1 Er1 O8 143.79(8) . . ?
O1 Er1 H8B 124.1 . . ?
O8 Er1 H8B 20.6 . . ?
O3 Er1 O2 83.48(8) . 2_756 ?
O3 Er1 O1 74.37(8) . . ?
O3 Er1 O8 130.55(8) . . ?
O3 Er1 H8B 145.9 . . ?
O3 Er1 O4 67.02(8) . 2_666 ?
O3 Er1 O5 152.90(9) . 2_656 ?
O4 Er1 O2 145.90(8) 2_666 2_756 ?
O4 Er1 O1 118.13(8) 2_666 . ?
O4 Er1 O8 65.97(8) 2_666 . ?
O4 Er1 H8B 78.9 2_666 . ?
O4 Er1 O5 136.47(9) 2_666 2_656 ?
O6 Er1 O2 75.56(8) . 2_756 ?
O6 Er1 O1 136.67(9) . . ?
O6 Er1 O8 78.19(9) . . ?
O6 Er1 H8B 95.4 . . ?
O6 Er1 O3 82.22(9) . . ?
O6 Er1 O4 83.54(9) . 2_666 ?
O6 Er1 O7 151.11(9) . . ?
O6 Er1 O5 110.08(9) . 2_656 ?
O7 Er1 O2 132.43(9) . 2_756 ?
O7 Er1 O1 71.52(9) . . ?
O7 Er1 O8 75.94(8) . . ?
O7 Er1 H8B 62.6 . . ?
O7 Er1 O3 105.25(9) . . ?
O7 Er1 O4 74.37(9) . 2_666 ?
O7 Er1 O5 75.98(9) . 2_656 ?
O5 Er1 O2 76.81(9) 2_656 2_756 ?
O5 Er1 O1 80.66(8) 2_656 . ?
O5 Er1 O8 76.42(8) 2_656 . ?
O5 Er1 H8B 59.2 2_656 . ?
C21 O2 Er1 121.5(2) . 2_756 ?
C19 O1 Er1 122.2(2) . . ?
Er1 O8 H8A 109.4 . . ?
Er1 O8 H8B 82.4 . . ?
H8A O8 H8B 122.8 . . ?
C16 O3 Er1 121.8(2) . . ?
C18 O4 Er1 121.0(2) . 2_666 ?
C1 O6 Er1 165.3(3) . . ?
C22 O7 Er1 131.2(3) . . ?
C1 O5 Er1 113.0(2) . 2_656 ?
C18 C17 Cl1 119.4(3) . . ?
C16 C17 Cl1 119.6(3) . . ?
C16 C17 C18 121.0(3) . . ?
O4 C18 C17 125.4(4) . . ?
O4 C18 C16 114.1(3) . 2_666 ?
C17 C18 C16 120.5(3) . 2_666 ?
C15 C2 C1 118.5(3) . . ?
C15 C2 C3 122.0(4) . . ?
C3 C2 C1 119.4(3) . . ?
C2 C15 C10 118.6(4) . . ?
C2 C15 C14 123.4(4) . . ?
C14 C15 C10 117.9(4) . . ?
O6 C1 C2 119.3(3) . . ?
O5 C1 O6 121.8(3) . . ?
O5 C1 C2 118.9(3) . . ?
O1 C19 C21 115.8(3) . 2_756 ?
O1 C19 C20 124.5(3) . . ?
C20 C19 C21 119.7(3) . 2_756 ?
O2 C21 C19 114.1(3) . 2_756 ?
O2 C21 C20 126.8(3) . . ?
C20 C21 C19 119.1(3) . 2_756 ?
C19 C20 Cl2 118.1(3) . . ?
C21 C20 Cl2 120.7(3) . . ?
C21 C20 C19 121.2(3) . . ?
C2 C3 C4 123.4(4) . . ?
C2 C3 C8 118.8(4) . . ?
C4 C3 C8 117.6(4) . . ?
O3 C16 C17 126.4(4) . . ?
O3 C16 C18 115.1(3) . 2_666 ?
C17 C16 C18 118.5(3) . 2_666 ?
C3 C4 H4 119.6 . . ?
C5 C4 C3 120.9(4) . . ?
C5 C4 H4 119.6 . . ?
C9 C10 C15 119.2(4) . . ?
C9 C10 C11 122.6(4) . . ?
C11 C10 C15 117.9(4) . . ?
C15 C14 H14 119.1 . . ?
C13 C14 C15 121.8(4) . . ?
C13 C14 H14 119.1 . . ?
C7 C8 C3 118.6(4) . . ?
C9 C8 C3 118.7(4) . . ?
C9 C8 C7 122.7(4) . . ?
C8 C7 H7 119.1 . . ?
C6 C7 C8 121.8(5) . . ?
C6 C7 H7 119.1 . . ?
C10 C9 C8 122.5(4) . . ?
C10 C9 H9 118.7 . . ?
C8 C9 H9 118.7 . . ?
O7 C22 H22 116.1 . . ?
O7 C22 N1A 127.7(4) . . ?
N1A C22 H22 116.1 . . ?
C7 C6 H6 120.3 . . ?
C7 C6 C5 119.4(5) . . ?
C5 C6 H6 120.3 . . ?
C14 C13 H13 119.8 . . ?
C14 C13 C12 120.4(5) . . ?
C12 C13 H13 119.8 . . ?
C4 C5 C6 121.6(5) . . ?
C4 C5 H5 119.2 . . ?
C6 C5 H5 119.2 . . ?
C10 C11 H11 119.1 . . ?
C12 C11 C10 121.7(5) . . ?
C12 C11 H11 119.1 . . ?
C13 C12 H12 120.0 . . ?
C11 C12 C13 120.0(5) . . ?
C11 C12 H12 120.0 . . ?
H23A C23 H23B 109.5 . . ?
H23A C23 H23C 109.5 . . ?
H23B C23 H23C 109.5 . . ?
N1A C23 H23A 109.5 . . ?
N1A C23 H23B 109.5 . . ?
N1A C23 H23C 109.5 . . ?
C22 N1A C23 111.1(13) . . ?
C22 N1A C24 125.6(5) . . ?
C22 N1A C1A 116.5(5) . . ?
C24 N1A C23 102.0(15) . . ?
C24 N1A C1A 117.4(5) . . ?
N1A C24 H24A 109.5 . . ?
N1A C24 H24B 109.5 . . ?
N1A C24 H24C 109.5 . . ?
H24A C24 H24B 109.5 . . ?
H24A C24 H24C 109.5 . . ?
H24B C24 H24C 109.5 . . ?
N1A C1A H1AA 109.5 . . ?
N1A C1A H1AB 109.5 . . ?
N1A C1A H1AC 109.5 . . ?
H1AA C1A H1AB 109.5 . . ?
H1AA C1A H1AC 109.5 . . ?
H1AB C1A H1AC 109.5 . . ?

loop_
_geom_bond_atom_site_label_1
_geom_bond_atom_site_label_2
_geom_bond_distance
_geom_bond_site_symmetry_2
_geom_bond_publ_flag
Er1 O2 2.399(2) 2_756 ?
Er1 O1 2.386(2) . ?
Er1 O8 2.420(2) . ?
Er1 H8B 2.4620 . ?
Er1 O3 2.331(2) . ?
Er1 O4 2.361(2) 2_666 ?
Er1 O6 2.266(2) . ?
Er1 O7 2.312(3) . ?
Er1 O5 2.373(2) 2_656 ?
Cl1 C17 1.731(4) . ?
Cl2 C20 1.723(3) . ?
O2 C21 1.271(4) . ?
O1 C19 1.243(4) . ?
O8 H8A 0.8503 . ?
O8 H8B 0.8755 . ?
O3 C16 1.250(4) . ?
O4 C18 1.261(4) . ?
O6 C1 1.258(4) . ?
O7 C22 1.225(5) . ?
O5 C1 1.257(4) . ?
C17 C18 1.387(5) . ?
C17 C16 1.382(5) . ?
C18 C16 1.545(5) 2_666 ?
C2 C15 1.395(5) . ?
C2 C1 1.506(5) . ?
C2 C3 1.405(5) . ?
C15 C10 1.436(5) . ?
C15 C14 1.416(5) . ?
C19 C21 1.547(4) 2_756 ?
C19 C20 1.414(4) . ?
C21 C20 1.375(5) . ?
C3 C4 1.409(6) . ?
C3 C8 1.435(5) . ?
C4 H4 0.9300 . ?
C4 C5 1.361(6) . ?
C10 C9 1.386(6) . ?
C10 C11 1.426(6) . ?
C14 H14 0.9300 . ?
C14 C13 1.344(6) . ?
C8 C7 1.424(6) . ?
C8 C9 1.393(6) . ?
C7 H7 0.9300 . ?
C7 C6 1.337(6) . ?
C9 H9 0.9300 . ?
C22 H22 0.9300 . ?
C22 N1A 1.276(5) . ?
C6 H6 0.9300 . ?
C6 C5 1.401(6) . ?
C13 H13 0.9300 . ?
C13 C12 1.416(6) . ?
C5 H5 0.9300 . ?
C11 H11 0.9300 . ?
C11 C12 1.345(7) . ?
C12 H12 0.9300 . ?
C23 H23A 0.9600 . ?
C23 H23B 0.9600 . ?
C23 H23C 0.9600 . ?
C23 N1A 1.51(3) . ?
N1A C24 1.447(6) . ?
N1A C1A 1.496(8) . ?
C24 H24A 0.9600 . ?
C24 H24B 0.9600 . ?
C24 H24C 0.9600 . ?
C1A H1AA 0.9600 . ?
C1A H1AB 0.9600 . ?
C1A H1AC 0.9600 . ?

loop_
_geom_torsion_atom_site_label_1
_geom_torsion_atom_site_label_2
_geom_torsion_atom_site_label_3
_geom_torsion_atom_site_label_4
_geom_torsion
_geom_torsion_site_symmetry_1
_geom_torsion_site_symmetry_2
_geom_torsion_site_symmetry_3
_geom_torsion_site_symmetry_4
_geom_torsion_publ_flag
Er1 O2 C21 C19 -6.9(4) 2_756 . . 2_756 ?
Er1 O2 C21 C20 173.5(3) 2_756 . . . ?
Er1 O1 C19 C21 0.5(4) . . . 2_756 ?
Er1 O1 C19 C20 179.0(3) . . . . ?
Er1 O3 C16 C17 171.6(3) . . . . ?
Er1 O3 C16 C18 -8.6(4) . . . 2_666 ?
Er1 O4 C18 C17 172.8(3) 2_666 . . . ?
Er1 O4 C18 C16 -6.3(4) 2_666 . . 2_666 ?
Er1 O6 C1 O5 163.0(8) . . . . ?
Er1 O6 C1 C2 -17.2(12) . . . . ?
Er1 O7 C22 N1A -157.2(4) . . . . ?
Er1 O5 C1 O6 7.9(4) 2_656 . . . ?
Er1 O5 C1 C2 -171.9(3) 2_656 . . . ?
Cl1 C17 C18 O4 0.5(5) . . . . ?
Cl1 C17 C18 C16 179.5(3) . . . 2_666 ?
Cl1 C17 C16 O3 0.3(5) . . . . ?
Cl1 C17 C16 C18 -179.5(3) . . . 2_666 ?
O2 C21 C20 Cl2 -1.5(5) . . . . ?
O2 C21 C20 C19 176.5(3) . . . . ?
O1 C19 C20 Cl2 2.6(5) . . . . ?
O1 C19 C20 C21 -175.4(3) . . . . ?
O7 C22 N1A C23 -53.1(19) . . . . ?
O7 C22 N1A C24 -176.4(5) . . . . ?
O7 C22 N1A C1A 12.6(10) . . . . ?
C18 C17 C16 O3 179.5(3) . . . . ?
C18 C17 C16 C18 -0.4(6) . . . 2_666 ?
C2 C15 C10 C9 -1.8(6) . . . . ?
C2 C15 C10 C11 -176.7(4) . . . . ?
C2 C15 C14 C13 173.2(4) . . . . ?
C2 C3 C4 C5 -175.5(4) . . . . ?
C2 C3 C8 C7 178.0(4) . . . . ?
C2 C3 C8 C9 -1.4(6) . . . . ?
C15 C2 C1 O6 100.0(4) . . . . ?
C15 C2 C1 O5 -80.2(5) . . . . ?
C15 C2 C3 C4 174.0(4) . . . . ?
C15 C2 C3 C8 -2.4(6) . . . . ?
C15 C10 C9 C8 -2.0(7) . . . . ?
C15 C10 C11 C12 2.7(8) . . . . ?
C15 C14 C13 C12 3.9(8) . . . . ?
C1 C2 C15 C10 178.9(3) . . . . ?
C1 C2 C15 C14 1.8(6) . . . . ?
C1 C2 C3 C4 -0.8(6) . . . . ?
C1 C2 C3 C8 -177.3(3) . . . . ?
C19 C21 C20 Cl2 178.9(2) 2_756 . . . ?
C19 C21 C20 C19 -3.1(6) 2_756 . . . ?
C21 C19 C20 Cl2 -178.9(2) 2_756 . . . ?
C21 C19 C20 C21 3.1(6) 2_756 . . . ?
C3 C2 C15 C10 4.0(6) . . . . ?
C3 C2 C15 C14 -173.1(4) . . . . ?
C3 C2 C1 O6 -85.0(5) . . . . ?
C3 C2 C1 O5 94.8(4) . . . . ?
C3 C4 C5 C6 -2.1(8) . . . . ?
C3 C8 C7 C6 -2.7(7) . . . . ?
C3 C8 C9 C10 3.6(7) . . . . ?
C16 C17 C18 O4 -178.7(3) . . . . ?
C16 C17 C18 C16 0.4(6) . . . 2_666 ?
C4 C3 C8 C7 1.3(6) . . . . ?
C4 C3 C8 C9 -178.0(4) . . . . ?
C10 C15 C14 C13 -3.9(7) . . . . ?
C10 C11 C12 C13 -2.9(9) . . . . ?
C14 C15 C10 C9 175.5(4) . . . . ?
C14 C15 C10 C11 0.6(6) . . . . ?
C14 C13 C12 C11 -0.5(9) . . . . ?
C8 C3 C4 C5 1.0(7) . . . . ?
C8 C7 C6 C5 1.6(8) . . . . ?
C7 C8 C9 C10 -175.8(5) . . . . ?
C7 C6 C5 C4 0.8(8) . . . . ?
C9 C10 C11 C12 -171.9(5) . . . . ?
C9 C8 C7 C6 176.7(5) . . . . ?
C11 C10 C9 C8 172.6(5) . . . . ?
